data_7205784
loop_
_publ_author_name
'Jacob, C.'
'da Piedade, F\'atima M.'
'Robalo, M. Paula'
'Duarte, M. Teresa'

_publ_section_title
;
 Evaluation of intermolecular interactions in thioxanthone derivatives:
 substituent effect on crystal diversity
;
_journal_issue 7
_journal_name_full CrystEngComm
_journal_page_first 2604
_journal_paper_doi 10.1039/c0ce00783h
_journal_volume 13
_journal_year 2011
_chemical_formula_sum 'C13 H8 Br N O4 S'
_chemical_formula_weight 354.17
_chemical_name_systematic
;
?
;
_space_group_IT_number 2
_symmetry_cell_setting triclinic
_symmetry_space_group_name_Hall '-P 1'
_symmetry_space_group_name_H-M 'P -1'
_atom_sites_solution_hydrogens geom
_atom_sites_solution_primary direct
_atom_sites_solution_secondary difmap
_audit_creation_method SHELXL-97
_cell_angle_alpha 86.150(10)
_cell_angle_beta 84.5560(14)
_cell_angle_gamma 86.2980(11)
_cell_formula_units_Z 4
_cell_length_a 7.049(2)
_cell_length_b 11.888(3)
_cell_length_c 16.218(5)
_cell_measurement_reflns_used 23
_cell_measurement_temperature 293(2)
_cell_measurement_theta_max 21.05
_cell_measurement_theta_min 17.23
_cell_volume 1347.5(7)
_computing_cell_refinement 'CAD4 Express (Enraf Nonius, 1994)'
_computing_data_collection 'CAD4 Express (Enraf Nonius, 1994)'
_computing_data_reduction 'XCAD4 (Harms & Wocadlo, 1995)'
_computing_structure_refinement 'SHELXL-97 (Sheldrick, 2008)'
_computing_structure_solution SIR97
_diffrn_ambient_temperature 293(2)
_diffrn_measured_fraction_theta_full 0.989
_diffrn_measured_fraction_theta_max 0.989
_diffrn_measurement_device_type 'Enraf Nonius CAD4'
_diffrn_measurement_method 'non-profiled omega/2theta scans'
_diffrn_radiation_monochromator graphite
_diffrn_radiation_source 'fine-focus sealed tube'
_diffrn_radiation_type CuK\a
_diffrn_radiation_wavelength 1.54180
_diffrn_reflns_av_R_equivalents 0.0000
_diffrn_reflns_av_sigmaI/netI 0.0722
_diffrn_reflns_limit_h_max 8
_diffrn_reflns_limit_h_min -8
_diffrn_reflns_limit_k_max 14
_diffrn_reflns_limit_k_min -14
_diffrn_reflns_limit_l_max 19
_diffrn_reflns_limit_l_min 0
_diffrn_reflns_number 4754
_diffrn_reflns_theta_full 66.95
_diffrn_reflns_theta_max 66.95
_diffrn_reflns_theta_min 3.73
_exptl_absorpt_coefficient_mu 5.739
_exptl_absorpt_correction_T_max 0.6567
_exptl_absorpt_correction_T_min 0.4421
_exptl_absorpt_correction_type refdelf
_exptl_crystal_density_diffrn 1.746
_exptl_crystal_density_method 'not measured'
_exptl_crystal_description prism
_exptl_crystal_F_000 704
_exptl_crystal_size_max 0.17
_exptl_crystal_size_mid 0.14
_exptl_crystal_size_min 0.08
_refine_diff_density_max 0.667
_refine_diff_density_min -0.498
_refine_diff_density_rms 0.096
_refine_ls_extinction_method none
_refine_ls_goodness_of_fit_ref 0.951
_refine_ls_hydrogen_treatment mixed
_refine_ls_matrix_type full
_refine_ls_number_parameters 377
_refine_ls_number_reflns 4754
_refine_ls_number_restraints 0
_refine_ls_restrained_S_all 0.951
_refine_ls_R_factor_all 0.1207
_refine_ls_R_factor_gt 0.0605
_refine_ls_shift/su_max 0.109
_refine_ls_shift/su_mean 0.003
_refine_ls_structure_factor_coef Fsqd
_refine_ls_weighting_details 'calc w=1/[\s^2^(Fo^2^)+(0.0985P)^2^+0.0000P] where P=(Fo^2^+2Fc^2^)/3'
_refine_ls_weighting_scheme calc
_refine_ls_wR_factor_gt 0.1496
_refine_ls_wR_factor_ref 0.1695
_reflns_number_gt 2769
_reflns_number_total 4754
_reflns_threshold_expression >2\s(I)
_cod_data_source_file c0ce00783h.txt
_cod_data_source_block compound1
_cod_depositor_comments
;
The following automatic conversions were performed:
'_symmetry_cell_setting' value 'Triclinic' changed to 'triclinic'
according to '/home/saulius/struct/CIF-dictionaries/cif_core.dic'
dictionary named 'cif_core.dic' version 2.4.1 from 2010-06-29.

Automatic conversion script
Id: cif_fix_enum 1555 2011-01-17 13:19:09Z saulius 
;
_cod_original_sg_symbol_H-M P-1
_cod_database_code 7205784

loop_
_symmetry_equiv_pos_as_xyz
'x, y, z'
'-x, -y, -z'

loop_
_atom_site_label
_atom_site_type_symbol
_atom_site_fract_x
_atom_site_fract_y
_atom_site_fract_z
_atom_site_U_iso_or_equiv
_atom_site_adp_type
_atom_site_occupancy
_atom_site_symmetry_multiplicity
_atom_site_calc_flag
_atom_site_refinement_flags
_atom_site_disorder_assembly
_atom_site_disorder_group
Br1 Br 0.87326(13) -0.13279(6) 0.07474(5) 0.0775(3) Uani 1 1 d . . .
C1A C 0.6741(11) -0.0298(5) 0.1139(3) 0.0538(17) Uani 1 1 d . . .
C2A C 0.7193(10) 0.0736(5) 0.1371(3) 0.0512(16) Uani 1 1 d . . .
H2A H 0.840(8) 0.0921(14) 0.1326(4) 0.061 Uiso 1 1 calc R . .
C3A C 0.5767(9) 0.1484(5) 0.1673(3) 0.0528(17) Uani 1 1 d . . .
H3A H 0.603(2) 0.210(5) 0.1819(13) 0.063 Uiso 1 1 calc R . .
C4A C 0.3881(9) 0.1197(4) 0.1734(3) 0.0452(15) Uani 1 1 d . . .
C5A C 0.3432(11) 0.0173(5) 0.1497(4) 0.0581(17) Uani 1 1 d . . .
H5A H 0.199(9) -0.0030(14) 0.1526(4) 0.070 Uiso 1 1 calc R . .
C6A C 0.4879(11) -0.0607(5) 0.1215(4) 0.0612(19) Uani 1 1 d . . .
H6A H 0.461(3) -0.126(6) 0.1093(11) 0.073 Uiso 1 1 calc R . .
S1A S 0.2063(2) 0.21379(12) 0.21900(8) 0.0513(4) Uani 1 1 d . . .
C7A C 0.2106(8) 0.3315(4) 0.1467(3) 0.0394(13) Uani 1 1 d . . .
C8A C 0.2934(8) 0.3193(5) 0.0656(3) 0.0422(13) Uani 1 1 d . . .
H8A H 0.351(3) 0.244(4) 0.0495(10) 0.051 Uiso 1 1 calc R . .
C9A C 0.2966(8) 0.4095(5) 0.0081(3) 0.0451(14) Uani 1 1 d . . .
H9A H 0.350(3) 0.4002(7) -0.046(3) 0.054 Uiso 1 1 calc R . .
C10A C 0.2204(8) 0.5147(4) 0.0309(3) 0.0388(13) Uani 1 1 d . . .
N2A N 0.2274(7) 0.6110(4) -0.0297(3) 0.0539(14) Uani 1 1 d . . .
O1A O 0.2763(7) 0.5917(4) -0.1026(2) 0.0652(13) Uani 1 1 d . . .
O2A O 0.1856(8) 0.7030(4) -0.0062(3) 0.0892(19) Uani 1 1 d . . .
C11A C 0.1363(8) 0.5303(5) 0.1094(3) 0.0424(14) Uani 1 1 d . . .
H11A H 0.088(4) 0.596(5) 0.1223(10) 0.051 Uiso 1 1 calc R . .
C12A C 0.1298(8) 0.4389(4) 0.1679(3) 0.0353(12) Uani 1 1 d . . .
C13A C 0.0273(8) 0.4579(4) 0.2507(3) 0.0392(13) Uani 1 1 d . . .
O3A O -0.0049(6) 0.3799(3) 0.3028(2) 0.0536(11) Uani 1 1 d . . .
O4A O -0.0225(6) 0.5633(3) 0.2628(2) 0.0550(11) Uani 1 1 d . . .
H4A H -0.0682 0.5688 0.3109 0.083 Uiso 1 1 calc R . .
Br2 Br 0.96129(17) -0.12332(8) 0.32045(5) 0.1174(5) Uani 1 1 d . . .
C1B C 0.7890(13) -0.0130(6) 0.3693(4) 0.065(2) Uani 1 1 d . . .
C2B C 0.8556(12) 0.0617(7) 0.4161(5) 0.078(3) Uani 1 1 d . . .
H2B H 0.976(11) 0.0592(7) 0.4231(8) 0.093 Uiso 1 1 calc R . .
C3B C 0.7312(11) 0.1437(5) 0.4537(4) 0.0609(19) Uani 1 1 d . . .
H3B H 0.773(4) 0.191(4) 0.484(3) 0.073 Uiso 1 1 calc R . .
C4B C 0.5421(9) 0.1468(4) 0.4416(3) 0.0447(15) Uani 1 1 d . . .
C5B C 0.4750(10) 0.0696(5) 0.3939(3) 0.0522(16) Uani 1 1 d . . .
H5B H 0.344(9) 0.0727(5) 0.3853(7) 0.063 Uiso 1 1 calc R . .
C6B C 0.5992(12) -0.0137(5) 0.3579(3) 0.061(2) Uani 1 1 d . . .
H6B H 0.553(4) -0.070(4) 0.326(2) 0.073 Uiso 1 1 calc R . .
S1B S 0.3837(2) 0.24727(12) 0.49418(8) 0.0550(5) Uani 1 1 d . . .
C7B C 0.3979(8) 0.3679(4) 0.4252(3) 0.0364(12) Uani 1 1 d . . .
C8B C 0.4954(8) 0.3624(4) 0.3461(3) 0.0421(14) Uani 1 1 d . . .
H8B H 0.555(4) 0.294(4) 0.3303(10) 0.050 Uiso 1 1 calc R . .
C9B C 0.5047(8) 0.4564(4) 0.2908(3) 0.0411(14) Uani 1 1 d . . .
H9B H 0.567(4) 0.4514(5) 0.238(3) 0.049 Uiso 1 1 calc R . .
C10B C 0.4187(8) 0.5573(4) 0.3157(3) 0.0369(12) Uani 1 1 d . . .
N2B N 0.4292(8) 0.6578(4) 0.2575(3) 0.0517(13) Uani 1 1 d . . .
O1B O 0.5042(8) 0.6452(4) 0.1879(2) 0.0857(18) Uani 1 1 d . . .
O2B O 0.3657(8) 0.7471(4) 0.2823(3) 0.0864(18) Uani 1 1 d . . .
C11B C 0.3238(7) 0.5672(4) 0.3928(3) 0.0374(12) Uani 1 1 d . . .
H11B H 0.268(4) 0.637(4) 0.4081(10) 0.045 Uiso 1 1 calc R . .
C12B C 0.3111(7) 0.4723(4) 0.4483(3) 0.0337(12) Uani 1 1 d . . .
C13B C 0.2133(8) 0.4894(4) 0.5321(3) 0.0361(12) Uani 1 1 d . . .
O3B O 0.1972(6) 0.4124(3) 0.58613(19) 0.0486(10) Uani 1 1 d . . .
O4B O 0.1408(6) 0.5922(3) 0.5424(2) 0.0488(10) Uani 1 1 d . . .
H4B H 0.0751 0.5936 0.5869 0.073 Uiso 1 1 calc R . .

loop_
_atom_site_aniso_label
_atom_site_aniso_U_11
_atom_site_aniso_U_22
_atom_site_aniso_U_33
_atom_site_aniso_U_23
_atom_site_aniso_U_13
_atom_site_aniso_U_12
Br1 0.0984(6) 0.0566(4) 0.0736(5) -0.0247(4) 0.0130(4) 0.0167(4)
C1A 0.087(5) 0.036(3) 0.034(3) -0.003(2) 0.013(3) 0.004(3)
C2A 0.066(4) 0.041(3) 0.044(3) -0.005(3) 0.011(3) -0.001(3)
C3A 0.077(5) 0.036(3) 0.045(3) -0.012(3) 0.011(3) -0.010(3)
C4A 0.072(4) 0.032(3) 0.025(3) 0.004(2) 0.015(3) 0.004(3)
C5A 0.073(5) 0.045(3) 0.054(4) -0.003(3) 0.011(3) -0.011(3)
C6A 0.094(6) 0.029(3) 0.059(4) -0.012(3) 0.014(4) -0.010(3)
S1A 0.0752(11) 0.0402(7) 0.0315(7) 0.0027(6) 0.0216(7) 0.0054(7)
C7A 0.057(4) 0.036(3) 0.023(2) -0.003(2) 0.010(2) -0.006(3)
C8A 0.060(4) 0.041(3) 0.022(2) -0.003(2) 0.006(2) 0.005(3)
C9A 0.062(4) 0.052(3) 0.018(2) -0.004(2) 0.013(2) 0.003(3)
C10A 0.050(3) 0.042(3) 0.020(2) 0.008(2) 0.010(2) 0.001(3)
N2A 0.069(3) 0.052(3) 0.034(3) 0.009(2) 0.018(2) 0.005(3)
O1A 0.099(3) 0.069(3) 0.023(2) 0.0057(19) 0.017(2) -0.012(3)
O2A 0.138(5) 0.054(3) 0.058(3) 0.013(2) 0.049(3) 0.026(3)
C11A 0.056(4) 0.041(3) 0.026(3) -0.002(2) 0.013(2) 0.002(3)
C12A 0.049(3) 0.035(2) 0.021(2) -0.005(2) 0.008(2) -0.005(2)
C13A 0.052(3) 0.035(2) 0.026(3) -0.004(2) 0.014(2) 0.002(2)
O3A 0.082(3) 0.046(2) 0.0252(18) 0.0013(17) 0.0282(18) 0.002(2)
O4A 0.085(3) 0.047(2) 0.0258(19) -0.0048(16) 0.023(2) 0.012(2)
Br2 0.1625(10) 0.0793(6) 0.0839(6) 0.0140(5) 0.0687(6) 0.0595(6)
C1B 0.093(6) 0.045(3) 0.046(4) 0.011(3) 0.030(4) 0.023(4)
C2B 0.069(5) 0.061(4) 0.090(6) 0.027(4) 0.024(4) 0.016(4)
C3B 0.087(6) 0.043(3) 0.052(4) -0.003(3) 0.003(3) -0.004(4)
C4B 0.066(4) 0.032(3) 0.029(3) 0.011(2) 0.017(3) 0.005(3)
C5B 0.076(4) 0.039(3) 0.037(3) 0.006(3) 0.008(3) 0.001(3)
C6B 0.114(7) 0.032(3) 0.031(3) -0.001(2) 0.011(3) 0.003(4)
S1B 0.0885(12) 0.0373(7) 0.0298(7) 0.0065(6) 0.0283(7) 0.0102(7)
C7B 0.054(3) 0.031(2) 0.020(2) 0.0019(19) 0.015(2) -0.004(2)
C8B 0.068(4) 0.030(2) 0.024(2) -0.001(2) 0.015(2) 0.002(3)
C9B 0.063(4) 0.037(3) 0.018(2) -0.003(2) 0.019(2) 0.000(3)
C10B 0.051(3) 0.036(3) 0.022(2) 0.003(2) 0.010(2) -0.006(2)
N2B 0.077(4) 0.035(2) 0.036(3) 0.007(2) 0.021(2) 0.002(2)
O1B 0.156(5) 0.055(3) 0.031(2) 0.012(2) 0.050(3) 0.009(3)
O2B 0.140(5) 0.041(2) 0.062(3) 0.014(2) 0.045(3) 0.022(3)
C11B 0.052(3) 0.030(2) 0.027(3) -0.003(2) 0.012(2) 0.001(2)
C12B 0.048(3) 0.031(2) 0.019(2) 0.0027(19) 0.011(2) -0.001(2)
C13B 0.049(3) 0.032(2) 0.025(2) -0.006(2) 0.009(2) -0.001(2)
O3B 0.077(3) 0.0389(19) 0.0224(17) 0.0023(15) 0.0234(17) 0.0104(19)
O4B 0.071(3) 0.044(2) 0.0256(18) -0.0046(16) 0.0250(17) 0.005(2)

loop_
_atom_type_symbol
_atom_type_description
_atom_type_scat_dispersion_real
_atom_type_scat_dispersion_imag
_atom_type_scat_source
C C 0.0181 0.0091 'International Tables Vol C Tables 4.2.6.8 and 6.1.1.4'
H H 0.0000 0.0000 'International Tables Vol C Tables 4.2.6.8 and 6.1.1.4'
N N 0.0311 0.0180 'International Tables Vol C Tables 4.2.6.8 and 6.1.1.4'
O O 0.0492 0.0322 'International Tables Vol C Tables 4.2.6.8 and 6.1.1.4'
S S 0.3331 0.5567 'International Tables Vol C Tables 4.2.6.8 and 6.1.1.4'
Br Br -0.6763 1.2805 'International Tables Vol C Tables 4.2.6.8 and 6.1.1.4'

loop_
_geom_angle_atom_site_label_1
_geom_angle_atom_site_label_2
_geom_angle_atom_site_label_3
_geom_angle
_geom_angle_site_symmetry_1
_geom_angle_site_symmetry_3
_geom_angle_publ_flag
C6A C1A C2A 121.1(6) . . ?
C6A C1A Br1 119.9(4) . . ?
C2A C1A Br1 119.0(5) . . ?
C1A C2A C3A 119.7(6) . . ?
C1A C2A H2A 120.1 . . ?
C3A C2A H2A 120.1 . . ?
C4A C3A C2A 119.9(6) . . ?
C4A C3A H3A 120.1 . . ?
C2A C3A H3A 120.1 . . ?
C5A C4A C3A 120.3(6) . . ?
C5A C4A S1A 120.2(5) . . ?
C3A C4A S1A 119.3(4) . . ?
C4A C5A C6A 120.1(7) . . ?
C4A C5A H5A 120.0 . . ?
C6A C5A H5A 120.0 . . ?
C1A C6A C5A 118.8(6) . . ?
C1A C6A H6A 120.6 . . ?
C5A C6A H6A 120.6 . . ?
C7A S1A C4A 102.3(2) . . ?
C8A C7A C12A 118.5(4) . . ?
C8A C7A S1A 119.8(4) . . ?
C12A C7A S1A 121.7(3) . . ?
C9A C8A C7A 120.8(5) . . ?
C9A C8A H8A 119.6 . . ?
C7A C8A H8A 119.6 . . ?
C8A C9A C10A 119.7(4) . . ?
C8A C9A H9A 120.1 . . ?
C10A C9A H9A 120.1 . . ?
C11A C10A C9A 121.4(5) . . ?
C11A C10A N2A 118.8(5) . . ?
C9A C10A N2A 119.7(4) . . ?
O2A N2A O1A 124.0(5) . . ?
O2A N2A C10A 118.5(4) . . ?
O1A N2A C10A 117.4(5) . . ?
C10A C11A C12A 119.3(5) . . ?
C10A C11A H11A 120.4 . . ?
C12A C11A H11A 120.4 . . ?
C11A C12A C7A 120.3(4) . . ?
C11A C12A C13A 117.5(4) . . ?
C7A C12A C13A 122.2(4) . . ?
O3A C13A O4A 123.7(4) . . ?
O3A C13A C12A 122.1(4) . . ?
O4A C13A C12A 114.2(4) . . ?
C13A O4A H4A 109.5 . . ?
C2B C1B C6B 121.9(6) . . ?
C2B C1B Br2 119.0(7) . . ?
C6B C1B Br2 119.1(6) . . ?
C1B C2B C3B 120.3(8) . . ?
C1B C2B H2B 119.9 . . ?
C3B C2B H2B 119.9 . . ?
C4B C3B C2B 119.1(7) . . ?
C4B C3B H3B 120.4 . . ?
C2B C3B H3B 120.4 . . ?
C3B C4B C5B 120.2(6) . . ?
C3B C4B S1B 118.5(5) . . ?
C5B C4B S1B 121.2(5) . . ?
C4B C5B C6B 120.5(7) . . ?
C4B C5B H5B 119.8 . . ?
C6B C5B H5B 119.8 . . ?
C1B C6B C5B 118.0(7) . . ?
C1B C6B H6B 121.0 . . ?
C5B C6B H6B 121.0 . . ?
C7B S1B C4B 102.3(2) . . ?
C8B C7B C12B 118.3(4) . . ?
C8B C7B S1B 121.0(4) . . ?
C12B C7B S1B 120.7(3) . . ?
C9B C8B C7B 121.5(5) . . ?
C9B C8B H8B 119.3 . . ?
C7B C8B H8B 119.3 . . ?
C10B C9B C8B 118.6(4) . . ?
C10B C9B H9B 120.7 . . ?
C8B C9B H9B 120.7 . . ?
C11B C10B C9B 122.1(4) . . ?
C11B C10B N2B 119.0(4) . . ?
C9B C10B N2B 118.9(4) . . ?
O2B N2B O1B 124.3(5) . . ?
O2B N2B C10B 118.1(4) . . ?
O1B N2B C10B 117.6(4) . . ?
C10B C11B C12B 119.6(5) . . ?
C10B C11B H11B 120.2 . . ?
C12B C11B H11B 120.2 . . ?
C11B C12B C7B 119.9(4) . . ?
C11B C12B C13B 117.0(4) . . ?
C7B C12B C13B 123.0(4) . . ?
O3B C13B O4B 123.0(4) . . ?
O3B C13B C12B 122.5(4) . . ?
O4B C13B C12B 114.5(4) . . ?
C13B O4B H4B 109.5 . . ?

loop_
_geom_bond_atom_site_label_1
_geom_bond_atom_site_label_2
_geom_bond_distance
_geom_bond_site_symmetry_2
_geom_bond_publ_flag
Br1 C1A 1.894(6) . ?
C1A C6A 1.378(10) . ?
C1A C2A 1.375(8) . ?
C2A C3A 1.375(8) . ?
C2A H2A 0.8898 . ?
C3A C4A 1.387(9) . ?
C3A H3A 0.8267 . ?
C4A C5A 1.367(8) . ?
C4A S1A 1.785(5) . ?
C5A C6A 1.398(9) . ?
C5A H5A 1.0573 . ?
C6A H6A 0.8554 . ?
S1A C7A 1.765(5) . ?
C7A C8A 1.399(6) . ?
C7A C12A 1.415(7) . ?
C8A C9A 1.373(7) . ?
C8A H8A 0.9933 . ?
C9A C10A 1.388(7) . ?
C9A H9A 0.9290 . ?
C10A C11A 1.372(6) . ?
C10A N2A 1.458(6) . ?
N2A O2A 1.192(7) . ?
N2A O1A 1.232(6) . ?
C11A C12A 1.394(7) . ?
C11A H11A 0.8569 . ?
C12A C13A 1.487(6) . ?
C13A O3A 1.229(6) . ?
C13A O4A 1.301(6) . ?
O4A H4A 0.8200 . ?
Br2 C1B 1.890(6) . ?
C1B C2B 1.340(11) . ?
C1B C6B 1.369(10) . ?
C2B C3B 1.399(9) . ?
C2B H2B 0.8676 . ?
C3B C4B 1.364(9) . ?
C3B H3B 0.8573 . ?
C4B C5B 1.374(8) . ?
C4B S1B 1.784(5) . ?
C5B C6B 1.399(8) . ?
C5B H5B 0.9465 . ?
C6B H6B 0.9639 . ?
S1B C7B 1.761(5) . ?
C7B C8B 1.401(6) . ?
C7B C12B 1.405(6) . ?
C8B C9B 1.385(6) . ?
C8B H8B 0.9296 . ?
C9B C10B 1.376(7) . ?
C9B H9B 0.9233 . ?
C10B C11B 1.369(6) . ?
C10B N2B 1.473(6) . ?
N2B O2B 1.204(6) . ?
N2B O1B 1.215(5) . ?
C11B C12B 1.398(6) . ?
C11B H11B 0.9335 . ?
C12B C13B 1.484(6) . ?
C13B O3B 1.228(6) . ?
C13B O4B 1.309(6) . ?
O4B H4B 0.8200 . ?

loop_
_geom_torsion_atom_site_label_1
_geom_torsion_atom_site_label_2
_geom_torsion_atom_site_label_3
_geom_torsion_atom_site_label_4
_geom_torsion
_geom_torsion_site_symmetry_1
_geom_torsion_site_symmetry_2
_geom_torsion_site_symmetry_3
_geom_torsion_site_symmetry_4
_geom_torsion_publ_flag
C6A C1A C2A C3A -0.9(9) . . . . ?
Br1 C1A C2A C3A -178.7(4) . . . . ?
C1A C2A C3A C4A -0.7(9) . . . . ?
C2A C3A C4A C5A 0.1(9) . . . . ?
C2A C3A C4A S1A 175.9(4) . . . . ?
C3A C4A C5A C6A 2.0(9) . . . . ?
S1A C4A C5A C6A -173.7(5) . . . . ?
C2A C1A C6A C5A 3.1(9) . . . . ?
Br1 C1A C6A C5A -179.2(5) . . . . ?
C4A C5A C6A C1A -3.6(9) . . . . ?
C5A C4A S1A C7A -117.5(5) . . . . ?
C3A C4A S1A C7A 66.7(5) . . . . ?
C4A S1A C7A C8A 19.3(5) . . . . ?
C4A S1A C7A C12A -161.5(5) . . . . ?
C12A C7A C8A C9A 0.1(9) . . . . ?
S1A C7A C8A C9A 179.3(5) . . . . ?
C7A C8A C9A C10A 1.3(9) . . . . ?
C8A C9A C10A C11A -1.9(9) . . . . ?
C8A C9A C10A N2A 178.7(5) . . . . ?
C11A C10A N2A O2A 10.8(9) . . . . ?
C9A C10A N2A O2A -169.8(6) . . . . ?
C11A C10A N2A O1A -169.1(5) . . . . ?
C9A C10A N2A O1A 10.3(9) . . . . ?
C9A C10A C11A C12A 1.0(9) . . . . ?
N2A C10A C11A C12A -179.7(5) . . . . ?
C10A C11A C12A C7A 0.5(9) . . . . ?
C10A C11A C12A C13A -176.4(5) . . . . ?
C8A C7A C12A C11A -1.1(8) . . . . ?
S1A C7A C12A C11A 179.7(4) . . . . ?
C8A C7A C12A C13A 175.7(5) . . . . ?
S1A C7A C12A C13A -3.4(8) . . . . ?
C11A C12A C13A O3A 171.5(6) . . . . ?
C7A C12A C13A O3A -5.4(9) . . . . ?
C11A C12A C13A O4A -9.2(8) . . . . ?
C7A C12A C13A O4A 173.9(6) . . . . ?
C6B C1B C2B C3B -1.3(10) . . . . ?
Br2 C1B C2B C3B -179.4(5) . . . . ?
C1B C2B C3B C4B -0.4(10) . . . . ?
C2B C3B C4B C5B 0.7(8) . . . . ?
C2B C3B C4B S1B 176.9(5) . . . . ?
C3B C4B C5B C6B 0.7(8) . . . . ?
S1B C4B C5B C6B -175.4(4) . . . . ?
C2B C1B C6B C5B 2.6(9) . . . . ?
Br2 C1B C6B C5B -179.3(4) . . . . ?
C4B C5B C6B C1B -2.3(8) . . . . ?
C3B C4B S1B C7B 86.9(5) . . . . ?
C5B C4B S1B C7B -96.9(4) . . . . ?
C4B S1B C7B C8B 8.2(6) . . . . ?
C4B S1B C7B C12B -172.0(5) . . . . ?
C12B C7B C8B C9B -1.0(9) . . . . ?
S1B C7B C8B C9B 178.9(5) . . . . ?
C7B C8B C9B C10B 1.2(9) . . . . ?
C8B C9B C10B C11B -0.4(9) . . . . ?
C8B C9B C10B N2B 179.5(5) . . . . ?
C11B C10B N2B O2B 5.4(9) . . . . ?
C9B C10B N2B O2B -174.6(6) . . . . ?
C11B C10B N2B O1B -175.7(6) . . . . ?
C9B C10B N2B O1B 4.4(9) . . . . ?
C9B C10B C11B C12B -0.6(9) . . . . ?
N2B C10B C11B C12B 179.4(5) . . . . ?
C10B C11B C12B C7B 0.9(8) . . . . ?
C10B C11B C12B C13B 177.6(5) . . . . ?
C8B C7B C12B C11B -0.1(8) . . . . ?
S1B C7B C12B C11B -180.0(4) . . . . ?
C8B C7B C12B C13B -176.6(5) . . . . ?
S1B C7B C12B C13B 3.6(8) . . . . ?
C11B C12B C13B O3B -178.7(5) . . . . ?
C7B C12B C13B O3B -2.1(9) . . . . ?
C11B C12B C13B O4B 3.4(7) . . . . ?
C7B C12B C13B O4B 180.0(5) . . . . ?
